data_7152571
loop_
_publ_author_name
'White, Nicholas G.'
'Carvalho, S\'ilvia'
'F\'elix, V\'itor'
'Beer, Paul D.'

_publ_section_title
;
 Anion binding in aqueous media by a tetra-triazolium macrocycle.
;
_journal_issue 34
_journal_name_full 'Organic &amp; biomolecular chemistry'
_journal_page_first 6951
_journal_page_last 6959
_journal_paper_doi 10.1039/c2ob25934f
_journal_volume 10
_journal_year 2012
_chemical_compound_source synthesized
_chemical_formula_moiety 'C20 H28 N12'
_chemical_formula_sum 'C20 H28 N12'
_chemical_formula_weight 436.52
_space_group_IT_number 14
_symmetry_cell_setting monoclinic
_symmetry_space_group_name_Hall '-P 2ybc'
_symmetry_space_group_name_H-M 'P 1 21/c 1'
_atom_sites_solution_hydrogens difmap
_atom_sites_solution_primary direct
_cell_angle_alpha 90
_cell_angle_beta 117.075(11)
_cell_angle_gamma 90
_cell_formula_units_Z 2
_cell_length_a 11.4072(9)
_cell_length_b 10.0831(4)
_cell_length_c 10.6740(9)
_cell_measurement_reflns_used 5555
_cell_measurement_temperature 150
_cell_measurement_theta_max 76.6679
_cell_measurement_theta_min 4.3523
_cell_volume 1093.18(17)
_computing_cell_refinement 'CrysAlis Pro, (Oxford Diffraction, 2010)'
_computing_data_collection 'CrysAlis Pro, (Oxford Diffraction, 2010)'
_computing_data_reduction 'CrysAlis Pro, (Oxford Diffraction, 2010)'
_computing_publication_material 'CRYSTALS (Betteridge et al., 2003)'
_computing_structure_refinement 'CRYSTALS (Betteridge et al., 2003)'
_computing_structure_solution 'SIR92 (Altomare et al., 1994)'
_diffrn_ambient_temperature 150
_diffrn_measured_fraction_theta_full 0.999
_diffrn_measured_fraction_theta_max 0.995
_diffrn_measurement_device_type 'SuperNova, Dual, Cu at zero, Atlas'
_diffrn_measurement_method \w/2\q
_diffrn_radiation_monochromator mirror
_diffrn_radiation_source 'SuperNova (Cu) X-ray Source'
_diffrn_radiation_type 'Cu K\a'
_diffrn_radiation_wavelength 1.54184
_diffrn_reflns_av_R_equivalents 0.0823
_diffrn_reflns_limit_h_max 14
_diffrn_reflns_limit_h_min -14
_diffrn_reflns_limit_k_max 12
_diffrn_reflns_limit_k_min -8
_diffrn_reflns_limit_l_max 12
_diffrn_reflns_limit_l_min -13
_diffrn_reflns_number 11188
_diffrn_reflns_theta_full 75.259
_diffrn_reflns_theta_max 76.795
_diffrn_reflns_theta_min 4.353
_diffrn_standards_decay_% 0
_diffrn_standards_interval_count 0
_diffrn_standards_interval_time 0
_diffrn_standards_number 0
_exptl_absorpt_coefficient_mu 0.712
_exptl_absorpt_correction_T_max 1.00000
_exptl_absorpt_correction_T_min 0.64918
_exptl_absorpt_correction_type multi-scan
_exptl_absorpt_process_details
;
CrysAlisPro, Agilent Technologies,
Version 1.171.35.11 (release 16-05-2011 CrysAlis171 .NET)
(compiled May 16 2011,17:55:39)
Empirical absorption correction using spherical harmonics,
implemented in SCALE3 ABSPACK scaling algorithm.
;
_exptl_crystal_colour colourless
_exptl_crystal_density_diffrn 1.326
_exptl_crystal_density_method 'not measured'
_exptl_crystal_description block
_exptl_crystal_F_000 464
_exptl_crystal_size_max 0.08
_exptl_crystal_size_mid 0.08
_exptl_crystal_size_min 0.03
_refine_diff_density_max 0.36
_refine_diff_density_min -0.33
_refine_ls_extinction_method None
_refine_ls_goodness_of_fit_ref 1.0816
_refine_ls_hydrogen_treatment constr
_refine_ls_matrix_type full
_refine_ls_number_parameters 146
_refine_ls_number_reflns 1835
_refine_ls_number_restraints 0
_refine_ls_R_factor_all 0.0876
_refine_ls_R_factor_gt 0.0830
_refine_ls_shift/su_max 0.0001504
_refine_ls_shift/su_mean 0.0000167
_refine_ls_structure_factor_coef Fsqd
_refine_ls_weighting_details
;
Method= Modified Sheldrick
w=1/[\s^2^(F^2^) + ( 0.18P)^2^ + 1.08P]
,where P=(max(Fo^2^,0) + 2Fc^2^)/3
;
_refine_ls_weighting_scheme calc
_refine_ls_wR_factor_all 0.2574
_refine_ls_wR_factor_gt 0.2523
_refine_ls_wR_factor_ref 0.2574
_reflns_limit_h_max 12
_reflns_limit_h_min -14
_reflns_limit_k_max 12
_reflns_limit_k_min 0
_reflns_limit_l_max 13
_reflns_limit_l_min 0
_reflns_number_gt 1648
_reflns_number_total 2296
_reflns_threshold_expression I>2.0\s(I)
_oxford_diffrn_Wilson_B_factor 2.18
_oxford_diffrn_Wilson_scale 0.01
_oxford_refine_ls_r_factor_ref 0.0876
_oxford_refine_ls_scale 9.4(14)
_oxford_reflns_number_all 1835
_oxford_reflns_threshold_expression_ref I>-3.0\s(I)
_cod_data_source_file c2ob25934f.txt
_cod_data_source_block 1
_cod_depositor_comments
;
The following automatic conversions were performed:

'_symmetry_cell_setting' value 'Monoclinic' changed to 'monoclinic'
according to /home/saulius/struct/CIF-dictionaries/cif_core.dic
dictionary named 'cif_core.dic' version 2.4.1 from
2010-06-29.

'_atom_sites_solution_primary' value 'Direct' changed to
'direct' according to
/home/saulius/struct/CIF-dictionaries/cif_core.dic dictionary named
'cif_core.dic' version 2.4.1 from 2010-06-29.

Automatic conversion script
Id: cif_fix_values 1891 2012-01-12 08:04:46Z andrius 
;
_cod_original_cell_volume 1093.17(17)
_cod_original_sg_symbol_H-M 'P 1 21/c 1 '
_cod_database_code 7152571

loop_
_symmetry_equiv_pos_as_xyz
x,y,z
-x,-y,-z
-x,y+1/2,-z+1/2
x,-y+1/2,z+1/2

loop_
_atom_site_label
_atom_site_type_symbol
_atom_site_fract_x
_atom_site_fract_y
_atom_site_fract_z
_atom_site_U_iso_or_equiv
_atom_site_occupancy
_atom_site_adp_type
_atom_site_refinement_flags_posn
N1 N 0.6632(3) 1.0949(3) 0.8876(3) 0.0267 1.0000 Uani .
N2 N 0.5390(3) 1.0571(3) 0.8042(4) 0.0342 1.0000 Uani .
N3 N 0.5453(3) 0.9476(3) 0.7397(4) 0.0345 1.0000 Uani .
C4 C 0.6729(4) 0.9152(3) 0.7822(4) 0.0239 1.0000 Uani .
C5 C 0.7493(3) 1.0094(4) 0.8772(3) 0.0265 1.0000 Uani .
C6 C 0.7112(4) 0.7975(3) 0.7244(4) 0.0295 1.0000 Uani .
C7 C 0.6875(4) 0.8207(4) 0.5735(4) 0.0300 1.0000 Uani .
C8 C 0.7734(4) 0.9284(4) 0.5579(4) 0.0329 1.0000 Uani .
C9 C 0.9153(4) 0.8935(3) 0.6208(4) 0.0273 1.0000 Uani .
N10 N 0.9597(3) 0.7755(3) 0.5956(4) 0.0413 1.0000 Uani .
N11 N 1.0882(4) 0.7747(3) 0.6599(4) 0.0414 1.0000 Uani .
N12 N 1.1285(3) 0.8910(3) 0.7281(3) 0.0281 1.0000 Uani .
C13 C 1.0235(4) 0.9671(3) 0.7067(4) 0.0290 1.0000 Uani .
C14 C 1.2687(4) 0.9221(4) 0.8048(4) 0.0310 1.0000 Uani .
C15 C 1.3475(4) 0.8129(4) 0.9038(4) 0.0300 1.0000 Uani .
C16 C 1.3133(4) 0.7870(3) 1.0238(4) 0.0277 1.0000 Uani .
H51 H 0.8407 1.0124 0.9250 0.0356 1.0000 Uiso R
H62 H 0.8034 0.7780 0.7850 0.0375 1.0000 Uiso R
H61 H 0.6579 0.7220 0.7259 0.0385 1.0000 Uiso R
H71 H 0.5963 0.8477 0.5206 0.0380 1.0000 Uiso R
H72 H 0.7015 0.7379 0.5337 0.0385 1.0000 Uiso R
H81 H 0.7656 1.0087 0.6036 0.0416 1.0000 Uiso R
H82 H 0.7444 0.9452 0.4577 0.0406 1.0000 Uiso R
H131 H 1.0239 1.0525 0.7431 0.0364 1.0000 Uiso R
H142 H 1.2769 1.0026 0.8594 0.0387 1.0000 Uiso R
H141 H 1.3003 0.9397 0.7355 0.0391 1.0000 Uiso R
H151 H 1.4410 0.8361 0.9444 0.0384 1.0000 Uiso R
H152 H 1.3339 0.7326 0.8494 0.0382 1.0000 Uiso R
H161 H 1.3673 0.7146 1.0826 0.0368 1.0000 Uiso R
H162 H 1.2209 0.7626 0.9885 0.0359 1.0000 Uiso R

loop_
_atom_site_aniso_label
_atom_site_aniso_U_11
_atom_site_aniso_U_22
_atom_site_aniso_U_33
_atom_site_aniso_U_23
_atom_site_aniso_U_13
_atom_site_aniso_U_12
N1 0.0289(16) 0.0210(15) 0.0315(15) -0.0002(11) 0.0149(12) -0.0009(12)
N2 0.0267(17) 0.0269(17) 0.0466(18) -0.0109(14) 0.0145(14) -0.0033(13)
N3 0.0286(17) 0.0276(17) 0.0455(18) -0.0115(14) 0.0153(14) -0.0041(13)
C4 0.0293(18) 0.0144(15) 0.0303(16) 0.0000(13) 0.0156(14) -0.0010(13)
C5 0.0264(18) 0.0235(17) 0.0313(17) -0.0010(14) 0.0148(14) -0.0002(14)
C6 0.036(2) 0.0174(17) 0.0387(19) 0.0004(14) 0.0203(16) 0.0008(14)
C7 0.0298(19) 0.0253(19) 0.0332(18) -0.0051(14) 0.0128(15) 0.0001(15)
C8 0.036(2) 0.0291(19) 0.0357(19) 0.0075(15) 0.0179(16) 0.0085(16)
C9 0.037(2) 0.0190(17) 0.0300(17) 0.0019(13) 0.0193(16) 0.0025(14)
N10 0.0381(19) 0.0265(19) 0.055(2) -0.0120(14) 0.0175(16) 0.0030(14)
N11 0.039(2) 0.0262(19) 0.057(2) -0.0131(15) 0.0194(16) -0.0002(14)
N12 0.0352(17) 0.0173(15) 0.0340(16) -0.0012(11) 0.0178(13) -0.0001(12)
C13 0.039(2) 0.0150(16) 0.0351(18) 0.0006(13) 0.0193(16) 0.0027(14)
C14 0.034(2) 0.0270(19) 0.0326(18) 0.0006(14) 0.0162(16) -0.0059(15)
C15 0.035(2) 0.0249(18) 0.0344(18) -0.0015(14) 0.0190(16) 0.0032(15)
C16 0.036(2) 0.0145(17) 0.0326(17) -0.0026(13) 0.0156(15) -0.0024(13)

loop_
_atom_type_symbol
_atom_type_scat_dispersion_real
_atom_type_scat_dispersion_imag
_atom_type_scat_Cromer_Mann_a1
_atom_type_scat_Cromer_Mann_b1
_atom_type_scat_Cromer_Mann_a2
_atom_type_scat_Cromer_Mann_b2
_atom_type_scat_Cromer_Mann_a3
_atom_type_scat_Cromer_Mann_b3
_atom_type_scat_Cromer_Mann_a4
_atom_type_scat_Cromer_Mann_b4
_atom_type_scat_Cromer_Mann_c
_atom_type_scat_source
C 0.0181 0.0091 2.3100 20.8439 1.0200 10.2075 1.5886 0.5687 0.8650 51.6512 0.2156 'International Tables Vol C 4.2.6.8 and 6.1.1.4'
H 0.0000 0.0000 0.4930 10.5109 0.3229 26.1257 0.1402 3.1424 0.0408 57.7998 0.0030 'International Tables Vol C 4.2.6.8 and 6.1.1.4'
N 0.0311 0.0180 12.2126 0.0057 3.1322 9.8933 2.0125 28.9975 1.1663 0.5826 -11.5290 'International Tables Vol C 4.2.6.8 and 6.1.1.4'

loop_
_geom_angle_atom_site_label_1
_geom_angle_site_symmetry_1
_geom_angle_atom_site_label_2
_geom_angle_atom_site_label_3
_geom_angle_site_symmetry_3
_geom_angle
_geom_angle_publ_flag
C16 2_777 N1 N2 . 119.1(3) yes
C16 2_777 N1 C5 . 130.2(3) yes
N2 . N1 C5 . 110.7(3) yes
N1 . N2 N3 . 107.0(3) yes
N2 . N3 C4 . 109.4(3) yes
N3 . C4 C5 . 107.7(3) yes
N3 . C4 C6 . 121.8(3) yes
C5 . C4 C6 . 130.5(3) yes
C4 . C5 N1 . 105.2(3) yes
C4 . C5 H51 . 127.2 no
N1 . C5 H51 . 127.7 no
C4 . C6 C7 . 111.8(3) yes
C4 . C6 H62 . 108.6 no
C7 . C6 H62 . 110.6 no
C4 . C6 H61 . 108.1 no
C7 . C6 H61 . 108.9 no
H62 . C6 H61 . 108.9 no
C6 . C7 C8 . 114.3(3) yes
C6 . C7 H71 . 106.5 no
C8 . C7 H71 . 108.1 no
C6 . C7 H72 . 109.9 no
C8 . C7 H72 . 108.7 no
H71 . C7 H72 . 109.2 no
C7 . C8 C9 . 113.9(3) yes
C7 . C8 H81 . 109.3 no
C9 . C8 H81 . 107.6 no
C7 . C8 H82 . 109.1 no
C9 . C8 H82 . 107.0 no
H81 . C8 H82 . 110.0 no
C8 . C9 N10 . 122.9(3) yes
C8 . C9 C13 . 129.6(3) yes
N10 . C9 C13 . 107.6(3) yes
C9 . N10 N11 . 109.2(3) yes
N10 . N11 N12 . 107.8(3) yes
N11 . N12 C13 . 110.2(3) yes
N11 . N12 C14 . 120.5(3) yes
C13 . N12 C14 . 129.2(3) yes
C9 . C13 N12 . 105.3(3) yes
C9 . C13 H131 . 127.1 no
N12 . C13 H131 . 127.6 no
N12 . C14 C15 . 112.8(3) yes
N12 . C14 H142 . 107.2 no
C15 . C14 H142 . 108.9 no
N12 . C14 H141 . 107.6 no
C15 . C14 H141 . 110.8 no
H142 . C14 H141 . 109.5 no
C14 . C15 C16 . 114.6(3) yes
C14 . C15 H151 . 108.5 no
C16 . C15 H151 . 108.3 no
C14 . C15 H152 . 108.0 no
C16 . C15 H152 . 109.2 no
H151 . C15 H152 . 108.0 no
C15 . C16 N1 2_777 111.2(3) yes
C15 . C16 H161 . 110.0 no
N1 2_777 C16 H161 . 108.4 no
C15 . C16 H162 . 111.4 no
N1 2_777 C16 H162 . 107.5 no
H161 . C16 H162 . 108.3 no

loop_
_geom_bond_atom_site_label_1
_geom_bond_atom_site_label_2
_geom_bond_site_symmetry_2
_geom_bond_distance
_geom_bond_publ_flag
N1 C16 2_777 1.468(4) yes
N1 N2 . 1.340(4) yes
N1 C5 . 1.349(5) yes
N2 N3 . 1.320(4) yes
N3 C4 . 1.353(5) yes
C4 C5 . 1.373(5) yes
C4 C6 . 1.491(5) yes
C5 H51 . 0.930 no
C6 C7 . 1.525(5) yes
C6 H62 . 0.972 no
C6 H61 . 0.979 no
C7 C8 . 1.522(5) yes
C7 H71 . 0.970 no
C7 H72 . 0.982 no
C8 C9 . 1.485(5) yes
C8 H81 . 0.970 no
C8 H82 . 0.980 no
C9 N10 . 1.367(5) yes
C9 C13 . 1.373(5) yes
N10 N11 . 1.305(5) yes
N11 N12 . 1.345(4) yes
N12 C13 . 1.352(5) yes
N12 C14 . 1.460(5) yes
C13 H131 . 0.944 no
C14 C15 . 1.508(5) yes
C14 H142 . 0.978 no
C14 H141 . 0.975 no
C15 C16 . 1.521(5) yes
C15 H151 . 0.979 no
C15 H152 . 0.968 no
C16 H161 . 0.977 no
C16 H162 . 0.976 no

loop_
_geom_hbond_atom_site_label_D
_geom_hbond_atom_site_label_H
_geom_hbond_atom_site_label_A
_geom_hbond_site_symmetry_A
_geom_hbond_angle_DHA
_geom_hbond_distance_DH
_geom_hbond_distance_HA
_geom_hbond_distance_DA
_geom_hbond_publ_flag
C16 H161 N3 4_665 169.02(11) 0.977 2.551 3.515(6) yes

loop_
_oxford_twin_element_scale_factors
0.743(6)
0.257(6)
